data_2220094
loop_
_publ_author_name
'Anuradha, N.'
'Thiruvalluvar, A.'
'Mahalinga, M.'
'Butcher, R. J.'

_publ_section_title {5-Methyl-1-[8-(trifluoromethyl)quinolin-4-yl]-1<i>H</i>-1,2,3-triazol-4-yl}(morpholino)methanone
_journal_coeditor_code BQ2106
_journal_issue 12
_journal_name_full 'Acta Crystallographica Section E'
_journal_page_first o2375
_journal_paper_doi 10.1107/S1600536808037562
_journal_volume 64
_journal_year 2008
_chemical_formula_iupac 'C18 H16 F3 N5 O2'
_chemical_formula_moiety 'C18 H16 F3 N5 O2'
_chemical_formula_structural 'C18 H16 F3 N5 O2'
_chemical_formula_sum 'C18 H16 F3 N5 O2'
_chemical_formula_weight 391.36
_chemical_melting_point 464.5
_chemical_name_common
;
4-[5-Methyl-4-(morpholin-4-ylcarbonyl)-1<i>H</i>-1,2,3-triazol-1-yl]-
8-(trifluoromethyl)quinoline
;
_chemical_name_systematic
;
{5-Methyl-1-[8-(trifluoromethyl)quinolin-4-yl]-1<i>H</i>-1,2,3-triazol-4-\
yl}(morpholino)methanone
;
_space_group_IT_number 2
_symmetry_cell_setting triclinic
_symmetry_space_group_name_Hall '-P 1'
_symmetry_space_group_name_H-M 'P -1'
_atom_sites_solution_hydrogens geom
_atom_sites_solution_primary direct
_atom_sites_solution_secondary difmap
_cell_angle_alpha 92.082(9)
_cell_angle_beta 93.063(11)
_cell_angle_gamma 105.728(12)
_cell_formula_units_Z 2
_cell_length_a 9.2836(15)
_cell_length_b 9.6164(11)
_cell_length_c 9.9272(11)
_cell_measurement_reflns_used 4281
_cell_measurement_temperature 200(2)
_cell_measurement_theta_max 32.6639
_cell_measurement_theta_min 4.7754
_cell_volume 850.7(2)
_computing_cell_refinement 'CrysAlis RED (Oxford Diffraction, 2008)'
_computing_data_collection 'CrysAlis CCD (Oxford Diffraction, 2008)'
_computing_data_reduction 'CrysAlis RED (Oxford Diffraction, 2008)'
_computing_molecular_graphics 'ORTEP-3 (Farrugia, 1997)'
_computing_publication_material 'PLATON (Spek, 2003)'
_computing_structure_refinement 'SHELXL97 (Sheldrick, 2008)'
_computing_structure_solution 'SHELXS97 (Sheldrick, 2008)'
_diffrn_ambient_temperature 200(2)
_diffrn_detector_area_resol_mean 10.5081
_diffrn_measured_fraction_theta_full 0.983
_diffrn_measured_fraction_theta_max 0.888
_diffrn_measurement_device_type 'Oxford Diffraction Gemini'
_diffrn_measurement_method '\f and \w'
_diffrn_radiation_monochromator graphite
_diffrn_radiation_source 'fine-focus sealed tube'
_diffrn_radiation_type MoK\a
_diffrn_radiation_wavelength 0.71073
_diffrn_reflns_av_R_equivalents 0.0512
_diffrn_reflns_av_sigmaI/netI 0.0847
_diffrn_reflns_limit_h_max 13
_diffrn_reflns_limit_h_min -12
_diffrn_reflns_limit_k_max 13
_diffrn_reflns_limit_k_min -14
_diffrn_reflns_limit_l_max 14
_diffrn_reflns_limit_l_min -14
_diffrn_reflns_number 10917
_diffrn_reflns_theta_full 25.00
_diffrn_reflns_theta_max 32.59
_diffrn_reflns_theta_min 4.77
_diffrn_standards_decay_% 0
_diffrn_standards_interval_count 0
_diffrn_standards_interval_time 0
_diffrn_standards_number 0
_exptl_absorpt_coefficient_mu 0.126
_exptl_absorpt_correction_T_max 0.973
_exptl_absorpt_correction_T_min 0.934
_exptl_absorpt_correction_type multi-scan
_exptl_absorpt_process_details '(CrysAlis RED; Oxford Diffraction, 2008)'
_exptl_crystal_colour colourless
_exptl_crystal_density_diffrn 1.528
_exptl_crystal_density_method 'Not Measured'
_exptl_crystal_description needle
_exptl_crystal_F_000 404
_exptl_crystal_size_max 0.53
_exptl_crystal_size_mid 0.28
_exptl_crystal_size_min 0.22
_refine_diff_density_max 0.885
_refine_diff_density_min -0.476
_refine_ls_extinction_method none
_refine_ls_goodness_of_fit_ref 1.017
_refine_ls_hydrogen_treatment constr
_refine_ls_matrix_type full
_refine_ls_number_parameters 300
_refine_ls_number_reflns 5503
_refine_ls_number_restraints 0
_refine_ls_restrained_S_all 1.017
_refine_ls_R_factor_all 0.1255
_refine_ls_R_factor_gt 0.0774
_refine_ls_shift/su_max 0.001
_refine_ls_shift/su_max_lt 0.001
_refine_ls_shift/su_mean 0.000
_refine_ls_structure_factor_coef Fsqd
_refine_ls_weighting_details 'calc w=1/[\s^2^(Fo^2^)+(0.1618P)^2^] where P=(Fo^2^+2Fc^2^)/3'
_refine_ls_weighting_scheme calc
_refine_ls_wR_factor_gt 0.2075
_refine_ls_wR_factor_ref 0.2617
_reflns_number_gt 2919
_reflns_number_total 5503
_reflns_threshold_expression I>2\s(I)
_cod_data_source_file bq2106.cif
_cod_data_source_block I
_cod_depositor_comments
;
The following automatic conversions were performed:
'_symmetry_cell_setting' value 'Triclinic' changed to 'triclinic'
according to '/home/saulius/struct/CIF-dictionaries/cif_core.dic'
dictionary named 'cif_core.dic' version 2.4.1 from 2010-06-29.

Automatic conversion script
Id: cif_fix_enum 1527 2010-12-29 10:47:43Z saulius 

The following automatic conversions were performed:

'_symmetry_cell_setting' value 'Triclinic' changed to 'triclinic'
according to /home/saulius/struct/CIF-dictionaries/cif_core.dic
dictionary named 'cif_core.dic' version 2.4.1 from 2010-06-29.

Automatic conversion script
Id: cif_fix_values 1715 2011-07-08 13:25:40Z adriana 
;
_cod_database_code 2220094
_cod_database_fobs_code 2220094

loop_
_symmetry_equiv_pos_site_id
_symmetry_equiv_pos_as_xyz
1 x,y,z
2 -x,-y,-z

loop_
_atom_site_aniso_label
_atom_site_aniso_U_11
_atom_site_aniso_U_22
_atom_site_aniso_U_33
_atom_site_aniso_U_12
_atom_site_aniso_U_13
_atom_site_aniso_U_23
F1 0.0213(7) 0.0542(9) 0.0675(11) 0.0026(6) 0.0085(7) -0.0172(8)
F2 0.0394(8) 0.0581(9) 0.0325(7) 0.0072(7) 0.0008(6) -0.0138(6)
F3 0.0431(9) 0.0326(7) 0.0543(9) -0.0039(6) -0.0011(7) 0.0018(6)
O1 0.0593(12) 0.0418(9) 0.0343(9) 0.0112(8) -0.0081(8) -0.0002(7)
O21 0.0619(14) 0.0487(11) 0.0546(12) 0.0067(10) -0.0078(11) -0.0056(9)
N1 0.0293(10) 0.0270(8) 0.0373(10) 0.0100(7) 0.0030(8) -0.0062(7)
N11 0.0242(9) 0.0324(8) 0.0283(8) 0.0096(7) 0.0017(7) -0.0047(7)
N12 0.0233(9) 0.0377(9) 0.0363(10) 0.0067(7) 0.0048(8) -0.0052(8)
N13 0.0306(10) 0.0340(9) 0.0394(11) 0.0045(8) -0.0031(8) -0.0040(8)
N24A 0.035(2) 0.0281(17) 0.0241(17) -0.0003(15) 0.0002(16) -0.0037(13)
C1 0.0709(19) 0.0238(10) 0.0342(12) 0.0035(11) -0.0191(12) -0.0020(9)
C2 0.0310(12) 0.0310(10) 0.0527(14) 0.0135(9) 0.0012(10) -0.0125(9)
C3 0.0242(10) 0.0368(11) 0.0465(13) 0.0134(9) -0.0006(10) -0.0109(9)
C4 0.0191(9) 0.0281(9) 0.0280(10) 0.0058(7) 0.0001(8) -0.0031(7)
C4A 0.0184(9) 0.0226(8) 0.0224(9) 0.0037(7) 0.0057(7) -0.0029(7)
C5 0.0263(10) 0.0282(9) 0.0258(10) 0.0084(8) 0.0041(8) -0.0063(7)
C6 0.0296(11) 0.0333(10) 0.0320(11) 0.0132(9) 0.0081(9) -0.0029(8)
C7 0.0223(10) 0.0386(11) 0.0309(11) 0.0096(8) 0.0093(8) -0.0038(8)
C8 0.0240(10) 0.0307(10) 0.0262(10) 0.0063(8) 0.0063(8) -0.0003(7)
C8A 0.0243(10) 0.0230(8) 0.0237(9) 0.0068(7) 0.0039(8) -0.0019(7)
C14 0.0374(12) 0.0269(10) 0.0320(11) 0.0114(9) -0.0052(9) -0.0015(8)
C15 0.0350(12) 0.0339(10) 0.0250(10) 0.0153(9) 0.0003(9) -0.0033(8)
C16 0.0407(14) 0.0551(14) 0.0297(11) 0.0106(11) 0.0080(10) -0.0019(10)
C18 0.0264(11) 0.0381(11) 0.0326(11) 0.0079(9) 0.0068(9) -0.0061(9)
C22A 0.047(4) 0.043(4) 0.044(3) 0.005(3) -0.001(3) -0.013(4)
C23A 0.043(3) 0.046(3) 0.024(2) 0.004(2) -0.0029(19) -0.0016(17)
C25A 0.038(3) 0.036(2) 0.031(2) 0.0001(19) 0.0040(19) -0.0035(17)
C26A 0.049(4) 0.044(4) 0.041(3) 0.006(3) -0.010(3) 0.006(3)
C23B 0.029(3) 0.047(3) 0.030(2) 0.005(2) 0.004(2) -0.008(2)
N24B 0.037(3) 0.031(2) 0.026(2) 0.0027(19) 0.0019(19) -0.0058(15)
C22B 0.041(4) 0.040(5) 0.049(4) 0.002(4) -0.012(3) -0.007(4)
C25B 0.030(2) 0.029(2) 0.036(3) 0.0027(18) 0.001(2) 0.0031(18)
C26B 0.042(4) 0.059(7) 0.047(4) 0.010(4) 0.017(3) 0.018(5)

loop_
_atom_site_type_symbol
_atom_site_label
_atom_site_fract_x
_atom_site_fract_y
_atom_site_fract_z
_atom_site_U_iso_or_equiv
_atom_site_thermal_displace_type
_atom_site_calc_flag
_atom_site_refinement_flags
_atom_site_occupancy
F F1 -0.46264(15) 0.18931(16) 0.05088(17) 0.0495(5) Uani d . 1.000
F F2 -0.31631(17) 0.15031(16) -0.09678(13) 0.0450(5) Uani d . 1.000
F F3 -0.31915(17) 0.05319(14) 0.09537(15) 0.0463(5) Uani d . 1.000
O O1 0.5096(2) 0.69496(19) 0.61981(17) 0.0461(6) Uani d . 1.000
O O21 0.8837(3) 1.1342(2) 0.5276(2) 0.0574(7) Uani d . 1.000
N N1 -0.0181(2) 0.18471(18) 0.03929(19) 0.0309(5) Uani d . 1.000
N N11 0.3262(2) 0.52201(19) 0.23910(18) 0.0281(5) Uani d . 1.000
N N12 0.4534(2) 0.5836(2) 0.17560(19) 0.0328(5) Uani d . 1.000
N N13 0.5437(2) 0.6728(2) 0.2630(2) 0.0359(6) Uani d . 1.000
N N24A 0.6853(5) 0.8662(4) 0.5018(4) 0.0310(10) Uani d P 0.534(5)
C C1 0.5494(3) 0.7483(2) 0.5121(3) 0.0458(8) Uani d . 1.000
C C2 0.1246(3) 0.1857(2) 0.0423(3) 0.0377(7) Uani d . 1.000
C C3 0.2428(3) 0.2962(2) 0.1060(3) 0.0353(7) Uani d . 1.000
C C4 0.2085(2) 0.4121(2) 0.1684(2) 0.0254(5) Uani d . 1.000
C C4A 0.0590(2) 0.42273(19) 0.16018(18) 0.0215(5) Uani d . 1.000
C C5 0.0162(2) 0.5470(2) 0.2076(2) 0.0267(6) Uani d . 1.000
C C6 -0.1308(3) 0.5473(2) 0.1979(2) 0.0306(6) Uani d . 1.000
C C7 -0.2428(3) 0.4259(2) 0.1427(2) 0.0302(6) Uani d . 1.000
C C8 -0.2055(2) 0.3047(2) 0.0935(2) 0.0271(6) Uani d . 1.000
C C8A -0.0522(2) 0.3025(2) 0.09725(19) 0.0236(5) Uani d . 1.000
C C14 0.4783(3) 0.6685(2) 0.3837(2) 0.0320(6) Uani d . 1.000
C C15 0.3391(3) 0.5699(2) 0.3709(2) 0.0303(6) Uani d . 1.000
C C16 0.2255(3) 0.5135(3) 0.4714(2) 0.0422(8) Uani d . 1.000
C C18 -0.3250(3) 0.1757(2) 0.0361(2) 0.0326(6) Uani d . 1.000
C C22A 0.8185(12) 1.0861(9) 0.6366(10) 0.047(2) Uani d P 0.534(5)
C C23A 0.7731(6) 0.9247(5) 0.6284(4) 0.0395(16) Uani d P 0.534(5)
C C25A 0.7564(6) 0.9318(5) 0.3820(4) 0.0370(14) Uani d P 0.534(5)
C C26A 0.8030(12) 1.0939(9) 0.4013(10) 0.046(2) Uani d P 0.534(5)
C C23B 0.6638(6) 0.9736(6) 0.6483(5) 0.0366(16) Uani d P 0.466(5)
N N24B 0.6066(6) 0.8915(4) 0.5195(4) 0.0328(14) Uani d P 0.466(5)
C C22B 0.8321(12) 1.0331(9) 0.6461(12) 0.046(3) Uani d P 0.466(5)
C C25B 0.6442(6) 0.9771(5) 0.4021(5) 0.0327(14) Uani d P 0.466(5)
C C26B 0.8137(12) 1.0426(11) 0.4118(12) 0.049(3) Uani d P 0.466(5)
H H2 0.14907 0.10638 -0.00156 0.0452 Uiso calc R 1.000
H H16B 0.27710 0.50786 0.55891 0.0633 Uiso calc R 1.000
H H16C 0.16359 0.41696 0.43998 0.0633 Uiso calc R 1.000
H H22A 0.72904 1.12206 0.64610 0.0556 Uiso calc PR 0.534(5)
H H22B 0.88847 1.12224 0.71694 0.0556 Uiso calc PR 0.534(5)
H H23A 0.86388 0.88951 0.63496 0.0473 Uiso calc PR 0.534(5)
H H23B 0.71271 0.88908 0.70565 0.0473 Uiso calc PR 0.534(5)
H H25A 0.68507 0.90210 0.30172 0.0446 Uiso calc PR 0.534(5)
H H25B 0.84542 0.89691 0.36623 0.0446 Uiso calc PR 0.534(5)
H H26A 0.86668 1.13632 0.32811 0.0556 Uiso calc PR 0.534(5)
H H26B 0.71325 1.13077 0.39766 0.0556 Uiso calc PR 0.534(5)
H H3 0.34351 0.29084 0.10601 0.0423 Uiso calc R 1.000
H H5 0.09032 0.62952 0.24602 0.0320 Uiso calc R 1.000
H H6 -0.15791 0.63074 0.22882 0.0368 Uiso calc R 1.000
H H7 -0.34488 0.42725 0.13926 0.0362 Uiso calc R 1.000
H H16A 0.16161 0.57888 0.48100 0.0633 Uiso calc R 1.000
H H22C 0.87722 0.95111 0.63922 0.0551 Uiso calc PR 0.466(5)
H H22D 0.87115 1.08795 0.73275 0.0551 Uiso calc PR 0.466(5)
H H23C 0.63897 0.90964 0.72455 0.0439 Uiso calc PR 0.466(5)
H H23D 0.61694 1.05388 0.66020 0.0439 Uiso calc PR 0.466(5)
H H25C 0.59250 1.05464 0.40105 0.0389 Uiso calc PR 0.466(5)
H H25D 0.61240 0.91513 0.31811 0.0389 Uiso calc PR 0.466(5)
H H26C 0.86056 0.96167 0.40598 0.0586 Uiso calc PR 0.466(5)
H H26D 0.83967 1.09899 0.33083 0.0586 Uiso calc PR 0.466(5)

loop_
_atom_type_symbol
_atom_type_description
_atom_type_scat_dispersion_real
_atom_type_scat_dispersion_imag
_atom_type_scat_source
O O 0.0106 0.0060 'International Tables Vol C Tables 4.2.6.8 and 6.1.1.4'
N N 0.0061 0.0033 'International Tables Vol C Tables 4.2.6.8 and 6.1.1.4'
F F 0.0171 0.0103 'International Tables Vol C Tables 4.2.6.8 and 6.1.1.4'
H H 0.0000 0.0000 'International Tables Vol C Tables 4.2.6.8 and 6.1.1.4'
C C 0.0033 0.0016 'International Tables Vol C Tables 4.2.6.8 and 6.1.1.4'

loop_
_geom_angle_atom_site_label_1
_geom_angle_atom_site_label_2
_geom_angle_atom_site_label_3
_geom_angle
_geom_angle_publ_flag
C22A O21 C26A 118.7(6) no
C22B O21 C26B 101.9(6) no
C2 N1 C8A 117.59(18) no
N12 N11 C4 119.49(17) no
N12 N11 C15 111.24(18) no
C4 N11 C15 129.00(19) no
N11 N12 N13 106.99(17) no
N12 N13 C14 109.29(19) no
C1 N24A C23A 116.8(3) no
C1 N24A C25A 130.2(4) no
C23A N24A C25A 112.9(4) no
C1 N24B C23B 122.3(4) no
C1 N24B C25B 123.6(4) no
C23B N24B C25B 113.2(4) no
N24A C1 C14 116.7(3) no
N24B C1 C14 121.6(3) no
O1 C1 C14 118.48(19) no
O1 C1 N24B 114.9(3) no
O1 C1 N24A 123.2(3) no
N1 C2 C3 124.4(2) no
C2 C3 C4 118.1(2) no
C3 C4 C4A 120.16(19) no
N11 C4 C4A 120.93(17) no
N11 C4 C3 118.90(19) no
C5 C4A C8A 119.32(17) no
C4 C4A C8A 116.74(17) no
C4 C4A C5 123.92(17) no
C4A C5 C6 120.15(17) no
C5 C6 C7 121.0(2) no
C6 C7 C8 120.5(2) no
C8A C8 C18 119.66(18) no
C7 C8 C8A 120.05(19) no
C7 C8 C18 120.3(2) no
N1 C8A C4A 122.68(18) no
N1 C8A C8 118.56(17) no
C4A C8A C8 118.76(17) no
N13 C14 C1 126.0(2) no
C1 C14 C15 124.6(2) no
N13 C14 C15 109.24(18) no
C14 C15 C16 132.13(19) no
N11 C15 C16 124.6(2) no
N11 C15 C14 103.20(19) no
F1 C18 F2 106.17(19) no
F1 C18 F3 106.26(18) no
F1 C18 C8 112.44(17) no
F3 C18 C8 112.44(19) no
F2 C18 F3 106.18(16) no
F2 C18 C8 112.84(18) no
O21 C22A C23A 109.8(7) no
O21 C22B C23B 114.1(7) no
N24A C23A C22A 111.7(5) no
N24B C23B C22B 108.5(6) no
N24A C25A C26A 110.5(5) no
N24B C25B C26B 107.5(6) no
O21 C26A C25A 109.2(6) no
O21 C26B C25B 119.4(8) no
N1 C2 H2 118.00 no
C3 C2 H2 118.00 no
C2 C3 H3 121.00 no
C4 C3 H3 121.00 no
C4A C5 H5 120.00 no
C6 C5 H5 120.00 no
C5 C6 H6 119.00 no
C7 C6 H6 120.00 no
C6 C7 H7 120.00 no
C8 C7 H7 120.00 no
C15 C16 H16A 109.00 no
C15 C16 H16B 109.00 no
C15 C16 H16C 109.00 no
H16A C16 H16B 109.00 no
H16A C16 H16C 109.00 no
H16B C16 H16C 110.00 no
O21 C22A H22A 110.00 no
O21 C22A H22B 110.00 no
C23A C22A H22A 110.00 no
C23A C22A H22B 110.00 no
H22A C22A H22B 108.00 no
O21 C22B H22C 109.00 no
O21 C22B H22D 109.00 no
C23B C22B H22C 109.00 no
C23B C22B H22D 109.00 no
H22C C22B H22D 108.00 no
H23A C23A H23B 108.00 no
N24A C23A H23B 109.00 no
C22A C23A H23A 109.00 no
N24A C23A H23A 109.00 no
C22A C23A H23B 109.00 no
N24B C23B H23D 110.00 no
C22B C23B H23C 110.00 no
N24B C23B H23C 110.00 no
H23C C23B H23D 108.00 no
C22B C23B H23D 110.00 no
N24A C25A H25B 110.00 no
N24A C25A H25A 110.00 no
H25A C25A H25B 108.00 no
C26A C25A H25A 110.00 no
C26A C25A H25B 110.00 no
N24B C25B H25D 110.00 no
H25C C25B H25D 109.00 no
C26B C25B H25C 110.00 no
C26B C25B H25D 110.00 no
N24B C25B H25C 110.00 no
O21 C26A H26A 110.00 no
O21 C26A H26B 110.00 no
C25A C26A H26A 110.00 no
C25A C26A H26B 110.00 no
H26A C26A H26B 108.00 no
O21 C26B H26C 107.00 no
O21 C26B H26D 107.00 no
C25B C26B H26C 107.00 no
C25B C26B H26D 108.00 no
H26C C26B H26D 107.00 no

loop_
_geom_bond_atom_site_label_1
_geom_bond_atom_site_label_2
_geom_bond_distance
_geom_bond_publ_flag
F1 C18 1.334(3) no
F2 C18 1.344(2) no
F3 C18 1.349(2) no
O1 C1 1.234(3) no
O21 C22A 1.306(10) no
O21 C26A 1.411(10) no
O21 C22B 1.565(11) no
O21 C26B 1.434(12) no
N1 C2 1.321(3) no
N1 C8A 1.371(3) no
N11 N12 1.368(3) no
N11 C4 1.429(3) no
N11 C15 1.359(3) no
N12 N13 1.292(3) no
N13 C14 1.369(3) no
N24A C1 1.461(5) no
N24A C23A 1.467(6) no
N24A C25A 1.470(6) no
N24B C1 1.333(4) no
N24B C23B 1.472(6) no
N24B C25B 1.454(6) no
C1 C14 1.488(3) no
C2 C3 1.406(3) no
C3 C4 1.375(3) no
C4 C4A 1.417(3) no
C4A C5 1.430(3) no
C4A C8A 1.423(3) no
C5 C6 1.364(3) no
C6 C7 1.407(3) no
C7 C8 1.383(3) no
C8 C18 1.493(3) no
C8 C8A 1.428(3) no
C14 C15 1.376(3) no
C15 C16 1.498(3) no
C22A C23A 1.492(10) no
C22B C23B 1.513(12) no
C25A C26A 1.503(10) no
C25B C26B 1.525(13) no
C2 H2 0.9500 no
C3 H3 0.9500 no
C5 H5 0.9500 no
C6 H6 0.9500 no
C7 H7 0.9500 no
C16 H16A 0.9800 no
C16 H16B 0.9800 no
C16 H16C 0.9800 no
C22A H22A 0.9900 no
C22A H22B 0.9900 no
C22B H22D 0.9900 no
C22B H22C 0.9900 no
C23A H23B 0.9900 no
C23A H23A 0.9900 no
C23B H23D 0.9900 no
C23B H23C 0.9900 no
C25A H25B 0.9900 no
C25A H25A 0.9900 no
C25B H25D 0.9900 no
C25B H25C 0.9900 no
C26A H26B 0.9900 no
C26A H26A 0.9900 no
C26B H26C 0.9900 no
C26B H26D 0.9900 no

loop_
_geom_contact_atom_site_label_1
_geom_contact_atom_site_label_2
_geom_contact_distance
_geom_contact_site_symmetry_2
_geom_contact_publ_flag
F1 C3 3.237(3) 1_455 no
F1 N12 3.179(3) 2_565 no
F1 F3 2.920(2) 2_455 no
F2 C22B 3.270(12) 1_444 no
F2 C23B 2.965(5) 1_444 no
F2 N1 2.945(3) . no
F2 C22A 3.100(10) 1_444 no
F3 C26A 3.157(10) 1_445 no
F3 F1 2.920(2) 2_455 no
F3 C25B 3.172(5) 1_445 no
F3 N1 2.832(2) . no
F3 C25A 3.229(4) 1_445 no
F3 C26B 3.328(12) 1_445 no
F1 H7 2.3700 . no
F1 H3 2.3500 1_455 no
F2 H22D 2.6600 1_444 no
F2 H22A 2.6300 1_444 no
F2 H23D 2.5400 1_444 no
F2 H23C 2.7900 1_444 no
F2 H22B 2.7800 1_444 no
F3 H26A 2.7700 1_445 no
F3 H25D 2.6400 1_445 no
F3 H26D 2.6500 1_445 no
F3 H25A 2.5600 1_445 no
F3 H2 2.6600 2_555 no
O1 C16 3.012(3) . no
O1 N11 3.217(3) 2_666 no
O1 C15 3.227(3) 2_666 no
O21 N24B 2.963(5) . no
O21 N24A 2.726(4) . no
O1 H23C 2.2700 . no
O1 H23B 2.3600 . no
O1 H25C 2.8300 2_676 no
O1 H16B 2.4400 . no
O21 H16A 2.9100 2_676 no
O21 H25B 2.7700 2_776 no
O21 H26C 2.8300 2_776 no
N1 F2 2.945(3) . no
N1 F3 2.832(2) . no
N11 O1 3.217(3) 2_666 no
N12 F1 3.179(3) 2_565 no
N13 C25A 2.893(5) . no
N13 C25B 3.071(5) . no
N13 N24B 3.168(4) . no
N13 N24A 2.971(4) . no
N24A N13 2.971(4) . no
N24A O21 2.726(4) . no
N24B N24B 3.262(7) 2_676 no
N24B O21 2.963(5) . no
N24B N13 3.168(4) . no
N24B C25B 3.056(8) 2_676 no
N1 H2 2.7400 2_555 no
N11 H5 2.6700 . no
N12 H7 2.7300 1_655 no
N12 H3 2.7700 . no
N13 H25A 2.2500 . no
N13 H6 2.9400 1_655 no
N13 H25D 2.2800 . no
N24B H23D 2.8300 2_676 no
N24B H25C 2.2300 2_676 no
C2 C6 3.558(3) 2_565 no
C3 F1 3.237(3) 1_655 no
C3 C23A 3.430(5) 2_666 no
C4 C7 3.500(3) 2_565 no
C4A C16 3.355(3) . no
C5 C8A 3.395(3) 2_565 no
C5 C15 3.280(3) . no
C5 C16 3.255(3) . no
C6 C16 3.473(3) 2_566 no
C6 C2 3.558(3) 2_565 no
C7 C4 3.500(3) 2_565 no
C8A C5 3.395(3) 2_565 no
C15 C5 3.280(3) . no
C15 O1 3.227(3) 2_666 no
C16 C5 3.255(3) . no
C16 C6 3.473(3) 2_566 no
C16 O1 3.012(3) . no
C16 C4A 3.355(3) . no
C22A F2 3.100(10) 1_666 no
C22B F2 3.270(12) 1_666 no
C23A C3 3.430(5) 2_666 no
C23B F2 2.965(5) 1_666 no
C23B C25B 3.041(8) 2_676 no
C25A F3 3.229(4) 1_665 no
C25A N13 2.893(5) . no
C25B N13 3.071(5) . no
C25B F3 3.172(5) 1_665 no
C25B C23B 3.041(8) 2_676 no
C25B C25B 3.503(8) 2_676 no
C25B N24B 3.056(8) 2_676 no
C26A F3 3.157(10) 1_665 no
C26B F3 3.328(12) 1_665 no
C1 H25C 2.7300 2_676 no
C1 H16B 3.0000 . no
C2 H23B 3.0600 2_666 no
C3 H23C 3.0300 2_666 no
C3 H23B 2.7200 2_666 no
C4 H16C 2.7500 . no
C4A H16C 2.9000 . no
C5 H16A 2.9300 . no
C5 H16C 3.0900 . no
C6 H16B 2.8300 2_566 no
C7 H16B 3.0600 2_566 no
C8 H26A 3.0300 1_445 no
C8A H26A 2.8600 1_445 no
C14 H23D 3.0700 2_676 no
C14 H25A 2.7100 . no
C14 H25D 2.4900 . no
C15 H5 2.7700 . no
C16 H5 2.9100 . no
C22A H5 2.8200 2_676 no
C22A H25B 3.0800 2_776 no
C22B H26C 2.9100 2_776 no
C23B H25D 3.0600 2_676 no
C23B H25C 2.3400 2_676 no
C25B H23D 2.4000 2_676 no
C25B H25C 2.9800 2_676 no
C26A H23A 3.0900 2_776 no
C26B H22C 2.9300 2_776 no
H2 F3 2.6600 2_555 no
H2 N1 2.7400 2_555 no
H3 H23B 2.5700 2_666 no
H3 F1 2.3500 1_655 no
H3 N12 2.7700 . no
H5 N11 2.6700 . no
H5 H16A 2.4900 . no
H5 C15 2.7700 . no
H5 C16 2.9100 . no
H5 C22A 2.8200 2_676 no
H5 H22B 2.3600 2_676 no
H6 N13 2.9400 1_455 no
H7 F1 2.3700 . no
H7 N12 2.7300 1_455 no
H16A C5 2.9300 . no
H16A H5 2.4900 . no
H16A O21 2.9100 2_676 no
H16B C6 2.8300 2_566 no
H16B C7 3.0600 2_566 no
H16B C1 3.0000 . no
H16B O1 2.4400 . no
H16C C4A 2.9000 . no
H16C C5 3.0900 . no
H16C C4 2.7500 . no
H22A H26B 2.4700 . no
H22A F2 2.6300 1_666 no
H22B H5 2.3600 2_676 no
H22B F2 2.7800 1_666 no
H22C H26C 2.3200 . no
H22C C26B 2.9300 2_776 no
H22C H26C 2.4200 2_776 no
H22D F2 2.6600 1_666 no
H23A H26A 2.5900 2_776 no
H23A C26A 3.0900 2_776 no
H23B O1 2.3600 . no
H23B C2 3.0600 2_666 no
H23B H3 2.5700 2_666 no
H23B C3 2.7200 2_666 no
H23C O1 2.2700 . no
H23C F2 2.7900 1_666 no
H23C C3 3.0300 2_666 no
H23C H25C 2.5400 2_676 no
H23D H25C 2.5700 . no
H23D F2 2.5400 1_666 no
H23D H25D 2.2500 2_676 no
H23D N24B 2.8300 2_676 no
H23D C25B 2.4000 2_676 no
H23D C14 3.0700 2_676 no
H23D H25C 1.9900 2_676 no
H25A N13 2.2500 . no
H25A C14 2.7100 . no
H25A F3 2.5600 1_665 no
H25B C22A 3.0800 2_776 no
H25B O21 2.7700 2_776 no
H25C O1 2.8300 2_676 no
H25C H23D 2.5700 . no
H25C C25B 2.9800 2_676 no
H25C H23C 2.5400 2_676 no
H25C H23D 1.9900 2_676 no
H25C N24B 2.2300 2_676 no
H25C C23B 2.3400 2_676 no
H25C C1 2.7300 2_676 no
H25D F3 2.6400 1_665 no
H25D N13 2.2800 . no
H25D H23D 2.2500 2_676 no
H25D C14 2.4900 . no
H25D C23B 3.0600 2_676 no
H26A C8 3.0300 1_665 no
H26A F3 2.7700 1_665 no
H26A C8A 2.8600 1_665 no
H26A H23A 2.5900 2_776 no
H26B H22A 2.4700 . no
H26C H22C 2.3200 . no
H26C O21 2.8300 2_776 no
H26C C22B 2.9100 2_776 no
H26C H22C 2.4200 2_776 no
H26D F3 2.6500 1_665 no

loop_
_geom_hbond_atom_site_label_D
_geom_hbond_atom_site_label_H
_geom_hbond_atom_site_label_A
_geom_hbond_site_symmetry_A
_geom_hbond_distance_DH
_geom_hbond_distance_HA
_geom_hbond_distance_DA
_geom_hbond_angle_DHA
_geom_hbond_publ_flag
C3 H3 F1 1_655 0.95 2.35 3.237(3) 156 yes
C7 H7 F1 . 0.95 2.37 2.703(3) 100 yes
C16 H16B O1 . 0.98 2.44 3.012(3) 117 yes
C23A H23B O1 . 0.99 2.36 2.812(5) 107 yes
C25A H25A N13 . 0.99 2.25 2.893(5) 122 yes

loop_
_geom_torsion_atom_site_label_1
_geom_torsion_atom_site_label_2
_geom_torsion_atom_site_label_3
_geom_torsion_atom_site_label_4
_geom_torsion
_geom_torsion_publ_flag
C26A O21 C22A C23A 58.9(10) no
C22A O21 C26A C25A -58.4(10) no
C8A N1 C2 C3 2.9(4) no
C2 N1 C8A C4A -0.5(3) no
C2 N1 C8A C8 179.1(2) no
C4 N11 N12 N13 -176.69(18) no
C15 N11 N12 N13 -2.2(2) no
N12 N11 C4 C3 51.3(3) no
N12 N11 C4 C4A -127.7(2) no
C15 N11 C4 C3 -122.1(3) no
C15 N11 C4 C4A 59.0(3) no
N12 N11 C15 C14 2.4(2) no
N12 N11 C15 C16 -174.1(2) no
C4 N11 C15 C14 176.2(2) no
C4 N11 C15 C16 -0.4(4) no
N11 N12 N13 C14 1.1(2) no
N12 N13 C14 C1 176.0(2) no
N12 N13 C14 C15 0.4(3) no
C23A N24A C1 O1 -2.2(5) no
C23A N24A C1 C14 -167.5(3) no
C25A N24A C1 O1 173.2(4) no
C25A N24A C1 C14 7.9(6) no
C1 N24A C23A C22A -134.2(6) no
C25A N24A C23A C22A 49.7(7) no
C1 N24A C25A C26A 135.5(6) no
C23A N24A C25A C26A -49.0(7) no
O1 C1 C14 N13 -150.7(2) no
O1 C1 C14 C15 24.3(4) no
N24A C1 C14 N13 15.3(4) no
N24A C1 C14 C15 -169.7(3) no
N1 C2 C3 C4 -0.7(4) no
C2 C3 C4 N11 177.1(2) no
C2 C3 C4 C4A -4.0(3) no
N11 C4 C4A C5 6.7(3) no
N11 C4 C4A C8A -175.01(17) no
C3 C4 C4A C5 -172.2(2) no
C3 C4 C4A C8A 6.1(3) no
C4 C4A C5 C6 -178.86(19) no
C8A C4A C5 C6 2.9(3) no
C4 C4A C8A N1 -3.9(3) no
C4 C4A C8A C8 176.46(17) no
C5 C4A C8A N1 174.44(18) no
C5 C4A C8A C8 -5.2(3) no
C4A C5 C6 C7 0.6(3) no
C5 C6 C7 C8 -1.8(3) no
C6 C7 C8 C8A -0.6(3) no
C6 C7 C8 C18 179.48(18) no
C7 C8 C8A N1 -175.58(18) no
C7 C8 C8A C4A 4.1(3) no
C18 C8 C8A N1 4.3(3) no
C18 C8 C8A C4A -176.01(17) no
C7 C8 C18 F1 -5.8(3) no
C7 C8 C18 F2 114.3(2) no
C7 C8 C18 F3 -125.7(2) no
C8A C8 C18 F1 174.31(17) no
C8A C8 C18 F2 -65.7(3) no
C8A C8 C18 F3 54.4(3) no
N13 C14 C15 N11 -1.7(2) no
N13 C14 C15 C16 174.5(2) no
C1 C14 C15 N11 -177.3(2) no
C1 C14 C15 C16 -1.2(4) no
O21 C22A C23A N24A -52.0(9) no
N24A C25A C26A O21 49.3(9) no
